data_7015422
loop_
_publ_author_name
'Hardwick, Helen C.'
'Royal, Drew S.'
'Helliwell, Madeleine'
'Pope, Simon J. A.'
'Ashton, Lorna'
'Goodacre, Roy'
'Sharrad, Clint A.'

_publ_section_title
;
 Structural, spectroscopic and redox properties of uranyl complexes
 with a maleonitrile containing ligand.
;
_journal_issue 22
_journal_name_full 'Dalton transactions (Cambridge, England : 2003)'
_journal_page_first 5939
_journal_page_last 5952
_journal_paper_doi 10.1039/c0dt01580f
_journal_volume 40
_journal_year 2011
_chemical_formula_sum 'C25 H19 N3 O4 U'
_chemical_formula_weight 663.46
_chemical_name_systematic '[UO2(salophen)(py)]'
_space_group_IT_number 14
_symmetry_cell_setting monoclinic
_symmetry_space_group_name_Hall '-P 2ybc'
_symmetry_space_group_name_H-M 'P 1 21/c 1'
_atom_sites_solution_hydrogens geom
_atom_sites_solution_primary direct
_atom_sites_solution_secondary difmap
_audit_creation_date 2008-10-30T23:59:08-00:00
_audit_creation_method 'WinGX routine CIF_UPDATE'
_cell_angle_alpha 90
_cell_angle_beta 113.8580(10)
_cell_angle_gamma 90
_cell_formula_units_Z 4
_cell_length_a 17.3821(14)
_cell_length_b 9.6222(8)
_cell_length_c 14.6513(12)
_cell_measurement_reflns_used 4618
_cell_measurement_temperature 100(2)
_cell_measurement_theta_max 25.32
_cell_measurement_theta_min 2.47
_cell_volume 2241.1(3)
_computing_cell_refinement 'Bruker SMART'
_computing_data_collection 'Bruker SMART'
_computing_data_reduction 'Bruker SAINT'
_computing_molecular_graphics 'ORTEP-3 for Windows (Farrugia, 1997)'
_computing_publication_material 'WinGX publication routines (Farrugia, 1999)'
_computing_structure_refinement 'SHELXL-97 (Sheldrick, 1997)'
_computing_structure_solution 'SIR-92 (Altomare, 1992)'
_diffrn_ambient_temperature 100(2)
_diffrn_measured_fraction_theta_full 0.996
_diffrn_measured_fraction_theta_max 0.996
_diffrn_measurement_device_type 'CCD area detector'
_diffrn_measurement_method 'phi and omega scans'
_diffrn_radiation_monochromator graphite
_diffrn_radiation_source 'fine-focus sealed tube'
_diffrn_radiation_type MoK\a
_diffrn_radiation_wavelength 0.71073
_diffrn_reflns_av_R_equivalents 0.0293
_diffrn_reflns_av_unetI/netI 0.0351
_diffrn_reflns_limit_h_max 20
_diffrn_reflns_limit_h_min -19
_diffrn_reflns_limit_k_max 11
_diffrn_reflns_limit_k_min -9
_diffrn_reflns_limit_l_max 16
_diffrn_reflns_limit_l_min -17
_diffrn_reflns_number 11185
_diffrn_reflns_theta_full 25.33
_diffrn_reflns_theta_max 25.33
_diffrn_reflns_theta_min 2.47
_exptl_absorpt_coefficient_mu 7.28
_exptl_absorpt_correction_T_max 0.695
_exptl_absorpt_correction_T_min 0.548
_exptl_absorpt_correction_type multi-scan
_exptl_absorpt_process_details SADABS
_exptl_crystal_colour Orange
_exptl_crystal_density_diffrn 1.966
_exptl_crystal_density_method 'not measured'
_exptl_crystal_description Prismatic
_exptl_crystal_F_000 1256
_exptl_crystal_size_max 0.10
_exptl_crystal_size_mid 0.07
_exptl_crystal_size_min 0.05
_refine_diff_density_max 1.983
_refine_diff_density_min -0.495
_refine_diff_density_rms 0.142
_refine_ls_extinction_method none
_refine_ls_goodness_of_fit_ref 1.098
_refine_ls_hydrogen_treatment constr
_refine_ls_matrix_type full
_refine_ls_number_parameters 298
_refine_ls_number_reflns 4078
_refine_ls_number_restraints 0
_refine_ls_restrained_S_all 1.098
_refine_ls_R_factor_all 0.0344
_refine_ls_R_factor_gt 0.0287
_refine_ls_shift/su_max 0.002
_refine_ls_shift/su_mean 0
_refine_ls_structure_factor_coef Fsqd
_refine_ls_weighting_details 'calc w=1/[\s^2^(Fo^2^)+(0.0265P)^2^+3.9686P] where P=(Fo^2^+2Fc^2^)/3'
_refine_ls_weighting_scheme calc
_refine_ls_wR_factor_gt 0.0608
_refine_ls_wR_factor_ref 0.0629
_reflns_number_gt 3655
_reflns_number_total 4078
_reflns_threshold_expression >2sigma(I)
_cod_data_source_file c0dt01580f.txt
_cod_data_source_block bcas006p
_cod_depositor_comments
;
The following automatic conversions were performed:
'_symmetry_cell_setting' value 'Monoclinic' changed to 'monoclinic'
according to '/home/saulius/struct/CIF-dictionaries/cif_core.dic'
dictionary named 'cif_core.dic' version 2.4.1 from 2010-06-29.

Automatic conversion script
Id: cif_fix_enum 1555 2011-01-17 13:19:09Z saulius 
;
_cod_original_sg_symbol_Hall -P2ybc
_cod_original_sg_symbol_H-M P2(1)/c
_cod_database_code 7015422

loop_
_symmetry_equiv_pos_as_xyz
'x, y, z'
'-x, y+1/2, -z+1/2'
'-x, -y, -z'
'x, -y-1/2, z-1/2'

loop_
_atom_site_label
_atom_site_type_symbol
_atom_site_fract_x
_atom_site_fract_y
_atom_site_fract_z
_atom_site_U_iso_or_equiv
_atom_site_adp_type
_atom_site_occupancy
_atom_site_symmetry_multiplicity
_atom_site_calc_flag
_atom_site_refinement_flags
_atom_site_disorder_assembly
_atom_site_disorder_group
U1 U 0.251052(11) 0.090049(18) 0.766577(13) 0.01242(7) Uani 1 1 d . . .
O1 O 0.2730(2) 0.2014(3) 0.8722(2) 0.0177(8) Uani 1 1 d . . .
O3 O 0.1352(2) 0.0095(3) 0.7798(2) 0.0164(7) Uani 1 1 d . . .
O4 O 0.3885(2) 0.0953(3) 0.7955(2) 0.0159(7) Uani 1 1 d . . .
C5 C -0.0670(3) 0.0253(5) 0.5648(4) 0.0173(11) Uani 1 1 d . . .
H5 H -0.097 0.0846 0.5123 0.021 Uiso 1 1 calc R . .
N3 N 0.3067(3) -0.1208(4) 0.8845(3) 0.0180(9) Uani 1 1 d . . .
N1 N 0.1248(2) 0.2370(4) 0.6597(3) 0.0132(8) Uani 1 1 d . . .
C9 C 0.0890(3) 0.4870(5) 0.6263(4) 0.0184(11) Uani 1 1 d . . .
H9 H 0.0367 0.4732 0.6281 0.022 Uiso 1 1 calc R . .
O2 O 0.2301(2) -0.0197(3) 0.6603(2) 0.0148(7) Uani 1 1 d . . .
C18 C 0.5370(3) -0.0008(5) 0.6907(4) 0.0205(11) Uani 1 1 d . . .
H18 H 0.5826 -0.0603 0.705 0.025 Uiso 1 1 calc R . .
C11 C 0.1909(3) 0.6398(5) 0.6073(4) 0.0209(12) Uani 1 1 d . . .
H11 H 0.2065 0.7283 0.5959 0.025 Uiso 1 1 calc R . .
C6 C 0.0146(3) 0.0632(5) 0.6317(4) 0.0136(10) Uani 1 1 d . . .
C14 C 0.3306(3) 0.2728(5) 0.6202(3) 0.0148(10) Uani 1 1 d . . .
H14 H 0.3244 0.3362 0.5698 0.018 Uiso 1 1 calc R . .
C15 C 0.3982(3) 0.1749(5) 0.6453(4) 0.0137(10) Uani 1 1 d . . .
C19 C 0.4946(3) 0.0005(5) 0.7516(4) 0.0175(11) Uani 1 1 d . . .
H19 H 0.5119 -0.0583 0.8067 0.021 Uiso 1 1 calc R . .
C10 C 0.1128(3) 0.6190(5) 0.6097(4) 0.0189(11) Uani 1 1 d . . .
H10 H 0.0763 0.6936 0.6002 0.023 Uiso 1 1 calc R . .
C8 C 0.1432(3) 0.3752(5) 0.6402(3) 0.0151(11) Uani 1 1 d . . .
C2 C 0.0204(3) -0.1487(5) 0.7233(4) 0.0180(11) Uani 1 1 d . . .
H2 H 0.0484 -0.2078 0.7768 0.022 Uiso 1 1 calc R . .
C24 C 0.2779(4) -0.3417(6) 0.9377(5) 0.0280(13) Uani 1 1 d . . .
H24 H 0.244 -0.4203 0.9247 0.034 Uiso 1 1 calc R . .
C16 C 0.4448(3) 0.1717(5) 0.5854(4) 0.0174(11) Uani 1 1 d . . .
H16 H 0.4288 0.2293 0.5298 0.021 Uiso 1 1 calc R . .
C1 C 0.0597(3) -0.0246(5) 0.7133(4) 0.0155(11) Uani 1 1 d . . .
C23 C 0.3488(4) -0.3299(6) 1.0254(4) 0.0273(14) Uani 1 1 d . . .
H23 H 0.3617 -0.3981 1.0742 0.033 Uiso 1 1 calc R . .
C7 C 0.0476(3) 0.1947(5) 0.6165(4) 0.0161(11) Uani 1 1 d . . .
H7 H 0.0096 0.2553 0.5709 0.019 Uiso 1 1 calc R . .
C25 C 0.2586(3) -0.2347(5) 0.8700(4) 0.0235(12) Uani 1 1 d . . .
H25 H 0.2101 -0.2415 0.8116 0.028 Uiso 1 1 calc R . .
C3 C -0.0594(3) -0.1837(5) 0.6546(4) 0.0205(12) Uani 1 1 d . . .
H3 H -0.0836 -0.2668 0.662 0.025 Uiso 1 1 calc R . .
N2 N 0.2772(2) 0.2808(4) 0.6614(3) 0.0130(8) Uani 1 1 d . . .
C4 C -0.1037(3) -0.0975(5) 0.5751(4) 0.0203(11) Uani 1 1 d . . .
H4 H -0.1572 -0.1219 0.5294 0.024 Uiso 1 1 calc R . .
C12 C 0.2457(3) 0.5299(5) 0.6219(4) 0.0170(11) Uani 1 1 d . . .
H12 H 0.298 0.5443 0.6203 0.02 Uiso 1 1 calc R . .
C20 C 0.4254(3) 0.0889(5) 0.7324(3) 0.0136(10) Uani 1 1 d . . .
C13 C 0.2222(3) 0.3976(5) 0.6388(3) 0.0146(10) Uani 1 1 d . . .
C17 C 0.5128(3) 0.0862(5) 0.6072(4) 0.0209(11) Uani 1 1 d . . .
H17 H 0.5426 0.0859 0.5669 0.025 Uiso 1 1 calc R . .
C21 C 0.3769(3) -0.1146(5) 0.9679(4) 0.0209(12) Uani 1 1 d . . .
H21 H 0.4117 -0.0376 0.978 0.025 Uiso 1 1 calc R . .
C22 C 0.4002(4) -0.2164(6) 1.0397(4) 0.0280(13) Uani 1 1 d . . .
H22 H 0.4497 -0.2086 1.0969 0.034 Uiso 1 1 calc R . .

loop_
_atom_site_aniso_label
_atom_site_aniso_U_11
_atom_site_aniso_U_22
_atom_site_aniso_U_33
_atom_site_aniso_U_23
_atom_site_aniso_U_13
_atom_site_aniso_U_12
U1 0.01342(11) 0.01030(10) 0.01314(10) 0.00065(7) 0.00494(7) -0.00038(8)
O1 0.022(2) 0.0158(19) 0.0166(18) -0.0043(14) 0.0086(16) -0.0039(15)
O3 0.0150(19) 0.0167(19) 0.0177(18) 0.0031(14) 0.0068(15) 0.0008(15)
O4 0.0155(19) 0.0163(18) 0.0146(17) -0.0006(14) 0.0046(14) -0.0001(15)
C5 0.016(3) 0.018(3) 0.019(3) 0.001(2) 0.009(2) 0.004(2)
N3 0.019(2) 0.017(2) 0.018(2) 0.0034(17) 0.0073(19) 0.0011(18)
N1 0.013(2) 0.012(2) 0.017(2) -0.0004(17) 0.0080(17) 0.0001(17)
C9 0.016(3) 0.025(3) 0.015(3) 0.002(2) 0.008(2) 0.001(2)
O2 0.018(2) 0.0095(17) 0.0164(17) -0.0014(14) 0.0058(15) -0.0014(14)
C18 0.012(3) 0.019(3) 0.024(3) -0.004(2) 0.002(2) 0.003(2)
C11 0.031(3) 0.011(3) 0.018(3) 0.002(2) 0.007(2) -0.004(2)
C6 0.015(3) 0.013(3) 0.017(2) -0.0002(19) 0.010(2) 0.000(2)
C14 0.016(3) 0.009(2) 0.015(2) -0.0014(19) 0.001(2) -0.005(2)
C15 0.014(3) 0.007(2) 0.018(3) -0.0034(19) 0.004(2) -0.0031(19)
C19 0.017(3) 0.016(3) 0.016(2) 0.001(2) 0.004(2) 0.001(2)
C10 0.023(3) 0.016(3) 0.019(3) 0.002(2) 0.010(2) 0.007(2)
C8 0.020(3) 0.015(3) 0.009(2) -0.0006(19) 0.004(2) 0.000(2)
C2 0.022(3) 0.017(3) 0.021(3) 0.002(2) 0.015(2) 0.003(2)
C24 0.020(3) 0.019(3) 0.049(4) 0.009(3) 0.019(3) 0.001(2)
C16 0.016(3) 0.015(3) 0.022(3) -0.002(2) 0.008(2) -0.003(2)
C1 0.018(3) 0.015(3) 0.017(3) -0.004(2) 0.012(2) 0.002(2)
C23 0.041(4) 0.019(3) 0.028(3) 0.016(2) 0.020(3) 0.017(3)
C7 0.021(3) 0.014(3) 0.015(2) 0.003(2) 0.009(2) 0.007(2)
C25 0.016(3) 0.019(3) 0.030(3) 0.003(2) 0.003(2) 0.002(2)
C3 0.023(3) 0.017(3) 0.029(3) -0.005(2) 0.018(3) -0.007(2)
N2 0.011(2) 0.012(2) 0.013(2) 0.0013(16) 0.0018(17) 0.0007(17)
C4 0.019(3) 0.022(3) 0.021(3) -0.003(2) 0.009(2) -0.001(2)
C12 0.020(3) 0.017(3) 0.016(3) 0.001(2) 0.010(2) 0.003(2)
C20 0.014(3) 0.010(2) 0.014(2) -0.003(2) 0.003(2) -0.006(2)
C13 0.019(3) 0.009(2) 0.015(2) 0.0013(19) 0.005(2) 0.003(2)
C17 0.020(3) 0.023(3) 0.024(3) -0.008(2) 0.013(2) -0.003(2)
C21 0.024(3) 0.011(3) 0.023(3) 0.000(2) 0.005(2) 0.005(2)
C22 0.033(3) 0.025(3) 0.018(3) 0.000(2) 0.002(2) 0.016(3)

loop_
_atom_type_symbol
_atom_type_description
_atom_type_scat_dispersion_real
_atom_type_scat_dispersion_imag
_atom_type_scat_source
C C 0.0033 0.0016 'International Tables Vol C Tables 4.2.6.8 and 6.1.1.4'
H H 0 0 'International Tables Vol C Tables 4.2.6.8 and 6.1.1.4'
N N 0.0061 0.0033 'International Tables Vol C Tables 4.2.6.8 and 6.1.1.4'
O O 0.0106 0.006 'International Tables Vol C Tables 4.2.6.8 and 6.1.1.4'
U U -9.6767 9.6646 'International Tables Vol C Tables 4.2.6.8 and 6.1.1.4'

loop_
_geom_angle_atom_site_label_1
_geom_angle_atom_site_label_2
_geom_angle_atom_site_label_3
_geom_angle
_geom_angle_site_symmetry_1
_geom_angle_site_symmetry_3
_geom_angle_publ_flag
O1 U1 O2 179.10(15) . . ?
O1 U1 O3 90.98(14) . . ?
O2 U1 O3 89.87(13) . . ?
O1 U1 O4 89.16(14) . . ?
O2 U1 O4 90.19(13) . . ?
O3 U1 O4 156.19(12) . . ?
O1 U1 N1 91.62(14) . . ?
O2 U1 N1 88.38(14) . . ?
O3 U1 N1 70.33(12) . . ?
O4 U1 N1 133.47(12) . . ?
O1 U1 N2 93.67(14) . . ?
O2 U1 N2 85.54(13) . . ?
O3 U1 N2 133.42(12) . . ?
O4 U1 N2 70.29(12) . . ?
N1 U1 N2 63.23(12) . . ?
O1 U1 N3 90.05(14) . . ?
O2 U1 N3 90.43(14) . . ?
O3 U1 N3 77.13(13) . . ?
O4 U1 N3 79.06(12) . . ?
N1 U1 N3 147.44(13) . . ?
N2 U1 N3 149.05(13) . . ?
C1 O3 U1 133.0(3) . . ?
C20 O4 U1 130.2(3) . . ?
C4 C5 C6 121.8(5) . . ?
C4 C5 H5 119.1 . . ?
C6 C5 H5 119.1 . . ?
C21 N3 C25 117.5(4) . . ?
C21 N3 U1 122.2(3) . . ?
C25 N3 U1 119.6(3) . . ?
C7 N1 C8 117.9(4) . . ?
C7 N1 U1 126.2(3) . . ?
C8 N1 U1 115.7(3) . . ?
C10 C9 C8 120.1(5) . . ?
C10 C9 H9 119.9 . . ?
C8 C9 H9 119.9 . . ?
C19 C18 C17 120.9(5) . . ?
C19 C18 H18 119.5 . . ?
C17 C18 H18 119.5 . . ?
C12 C11 C10 120.4(5) . . ?
C12 C11 H11 119.8 . . ?
C10 C11 H11 119.8 . . ?
C5 C6 C1 119.5(4) . . ?
C5 C6 C7 118.2(4) . . ?
C1 C6 C7 122.3(5) . . ?
N2 C14 C15 125.9(4) . . ?
N2 C14 H14 117.1 . . ?
C15 C14 H14 117.1 . . ?
C16 C15 C20 118.4(4) . . ?
C16 C15 C14 118.0(4) . . ?
C20 C15 C14 123.3(4) . . ?
C18 C19 C20 121.2(5) . . ?
C18 C19 H19 119.4 . . ?
C20 C19 H19 119.4 . . ?
C11 C10 C9 120.0(5) . . ?
C11 C10 H10 120 . . ?
C9 C10 H10 120 . . ?
C9 C8 C13 119.4(5) . . ?
C9 C8 N1 123.9(4) . . ?
C13 C8 N1 116.7(4) . . ?
C3 C2 C1 120.9(5) . . ?
C3 C2 H2 119.5 . . ?
C1 C2 H2 119.5 . . ?
C25 C24 C23 118.4(5) . . ?
C25 C24 H24 120.8 . . ?
C23 C24 H24 120.8 . . ?
C17 C16 C15 121.7(5) . . ?
C17 C16 H16 119.2 . . ?
C15 C16 H16 119.2 . . ?
O3 C1 C2 120.8(4) . . ?
O3 C1 C6 121.4(4) . . ?
C2 C1 C6 117.8(5) . . ?
C22 C23 C24 119.3(5) . . ?
C22 C23 H23 120.3 . . ?
C24 C23 H23 120.3 . . ?
N1 C7 C6 126.7(5) . . ?
N1 C7 H7 116.7 . . ?
C6 C7 H7 116.7 . . ?
N3 C25 C24 122.9(5) . . ?
N3 C25 H25 118.5 . . ?
C24 C25 H25 118.5 . . ?
C4 C3 C2 121.2(5) . . ?
C4 C3 H3 119.4 . . ?
C2 C3 H3 119.4 . . ?
C14 N2 C13 118.5(4) . . ?
C14 N2 U1 125.0(3) . . ?
C13 N2 U1 116.1(3) . . ?
C5 C4 C3 118.8(5) . . ?
C5 C4 H4 120.6 . . ?
C3 C4 H4 120.6 . . ?
C11 C12 C13 119.7(5) . . ?
C11 C12 H12 120.1 . . ?
C13 C12 H12 120.1 . . ?
O4 C20 C19 120.4(4) . . ?
O4 C20 C15 121.2(4) . . ?
C19 C20 C15 118.4(4) . . ?
C12 C13 C8 120.3(4) . . ?
C12 C13 N2 123.1(4) . . ?
C8 C13 N2 116.5(4) . . ?
C16 C17 C18 119.4(5) . . ?
C16 C17 H17 120.3 . . ?
C18 C17 H17 120.3 . . ?
N3 C21 C22 123.1(5) . . ?
N3 C21 H21 118.4 . . ?
C22 C21 H21 118.4 . . ?
C23 C22 C21 118.6(5) . . ?
C23 C22 H22 120.7 . . ?
C21 C22 H22 120.7 . . ?

loop_
_geom_bond_atom_site_label_1
_geom_bond_atom_site_label_2
_geom_bond_distance
_geom_bond_site_symmetry_2
_geom_bond_publ_flag
U1 O1 1.792(3) . ?
U1 O2 1.793(3) . ?
U1 O3 2.238(3) . ?
U1 O4 2.253(3) . ?
U1 N1 2.547(4) . ?
U1 N2 2.553(4) . ?
U1 N3 2.585(4) . ?
O3 C1 1.320(6) . ?
O4 C20 1.321(6) . ?
C5 C4 1.379(7) . ?
C5 C6 1.407(7) . ?
C5 H5 0.93 . ?
N3 C21 1.334(7) . ?
N3 C25 1.342(7) . ?
N1 C7 1.295(6) . ?
N1 C8 1.424(6) . ?
C9 C10 1.387(7) . ?
C9 C8 1.389(7) . ?
C9 H9 0.93 . ?
C18 C19 1.369(7) . ?
C18 C17 1.399(7) . ?
C18 H18 0.93 . ?
C11 C12 1.380(7) . ?
C11 C10 1.387(7) . ?
C11 H11 0.93 . ?
C6 C1 1.415(7) . ?
C6 C7 1.444(7) . ?
C14 N2 1.298(6) . ?
C14 C15 1.434(7) . ?
C14 H14 0.93 . ?
C15 C16 1.416(7) . ?
C15 C20 1.431(7) . ?
C19 C20 1.406(7) . ?
C19 H19 0.93 . ?
C10 H10 0.93 . ?
C8 C13 1.398(7) . ?
C2 C3 1.386(7) . ?
C2 C1 1.413(7) . ?
C2 H2 0.93 . ?
C24 C25 1.374(7) . ?
C24 C23 1.379(8) . ?
C24 H24 0.93 . ?
C16 C17 1.367(7) . ?
C16 H16 0.93 . ?
C23 C22 1.371(8) . ?
C23 H23 0.93 . ?
C7 H7 0.93 . ?
C25 H25 0.93 . ?
C3 C4 1.383(7) . ?
C3 H3 0.93 . ?
N2 C13 1.425(6) . ?
C4 H4 0.93 . ?
C12 C13 1.390(7) . ?
C12 H12 0.93 . ?
C17 H17 0.93 . ?
C21 C22 1.373(7) . ?
C21 H21 0.93 . ?
C22 H22 0.93 . ?

loop_
_geom_torsion_atom_site_label_1
_geom_torsion_atom_site_label_2
_geom_torsion_atom_site_label_3
_geom_torsion_atom_site_label_4
_geom_torsion
_geom_torsion_site_symmetry_1
_geom_torsion_site_symmetry_2
_geom_torsion_site_symmetry_3
_geom_torsion_site_symmetry_4
_geom_torsion_publ_flag
O1 U1 O3 C1 141.9(4) . . . . ?
O2 U1 O3 C1 -37.8(4) . . . . ?
O4 U1 O3 C1 -128.0(4) . . . . ?
N1 U1 O3 C1 50.5(4) . . . . ?
N2 U1 O3 C1 45.9(5) . . . . ?
N3 U1 O3 C1 -128.3(4) . . . . ?
O1 U1 O4 C20 -147.9(4) . . . . ?
O2 U1 O4 C20 31.5(4) . . . . ?
O3 U1 O4 C20 121.6(4) . . . . ?
N1 U1 O4 C20 -56.4(4) . . . . ?
N2 U1 O4 C20 -53.7(4) . . . . ?
N3 U1 O4 C20 121.9(4) . . . . ?
O1 U1 N3 C21 -43.3(4) . . . . ?
O2 U1 N3 C21 135.9(4) . . . . ?
O3 U1 N3 C21 -134.3(4) . . . . ?
O4 U1 N3 C21 45.8(4) . . . . ?
N1 U1 N3 C21 -136.4(4) . . . . ?
N2 U1 N3 C21 53.9(5) . . . . ?
O1 U1 N3 C25 127.2(4) . . . . ?
O2 U1 N3 C25 -53.6(4) . . . . ?
O3 U1 N3 C25 36.2(4) . . . . ?
O4 U1 N3 C25 -143.7(4) . . . . ?
N1 U1 N3 C25 34.1(5) . . . . ?
N2 U1 N3 C25 -135.6(4) . . . . ?
O1 U1 N1 C7 -120.6(4) . . . . ?
O2 U1 N1 C7 60.3(4) . . . . ?
O3 U1 N1 C7 -30.1(4) . . . . ?
O4 U1 N1 C7 149.0(3) . . . . ?
N2 U1 N1 C7 146.1(4) . . . . ?
N3 U1 N1 C7 -28.0(5) . . . . ?
O1 U1 N1 C8 64.8(3) . . . . ?
O2 U1 N1 C8 -114.3(3) . . . . ?
O3 U1 N1 C8 155.3(3) . . . . ?
O4 U1 N1 C8 -25.6(4) . . . . ?
N2 U1 N1 C8 -28.5(3) . . . . ?
N3 U1 N1 C8 157.4(3) . . . . ?
C4 C5 C6 C1 -1.7(7) . . . . ?
C4 C5 C6 C7 -179.0(4) . . . . ?
N2 C14 C15 C16 173.4(5) . . . . ?
N2 C14 C15 C20 -12.1(8) . . . . ?
C17 C18 C19 C20 0.0(8) . . . . ?
C12 C11 C10 C9 -0.3(8) . . . . ?
C8 C9 C10 C11 -0.2(7) . . . . ?
C10 C9 C8 C13 1.0(7) . . . . ?
C10 C9 C8 N1 178.6(4) . . . . ?
C7 N1 C8 C9 35.7(7) . . . . ?
U1 N1 C8 C9 -149.2(4) . . . . ?
C7 N1 C8 C13 -146.7(4) . . . . ?
U1 N1 C8 C13 28.4(5) . . . . ?
C20 C15 C16 C17 2.0(7) . . . . ?
C14 C15 C16 C17 176.8(5) . . . . ?
U1 O3 C1 C2 134.8(4) . . . . ?
U1 O3 C1 C6 -47.1(6) . . . . ?
C3 C2 C1 O3 178.9(4) . . . . ?
C3 C2 C1 C6 0.8(7) . . . . ?
C5 C6 C1 O3 -177.6(4) . . . . ?
C7 C6 C1 O3 -0.4(7) . . . . ?
C5 C6 C1 C2 0.6(7) . . . . ?
C7 C6 C1 C2 177.7(4) . . . . ?
C25 C24 C23 C22 -3.7(8) . . . . ?
C8 N1 C7 C6 -175.1(4) . . . . ?
U1 N1 C7 C6 10.4(7) . . . . ?
C5 C6 C7 N1 -168.4(4) . . . . ?
C1 C6 C7 N1 14.4(7) . . . . ?
C21 N3 C25 C24 1.2(8) . . . . ?
U1 N3 C25 C24 -169.7(4) . . . . ?
C23 C24 C25 N3 1.6(8) . . . . ?
C1 C2 C3 C4 -1.1(7) . . . . ?
C15 C14 N2 C13 170.2(4) . . . . ?
C15 C14 N2 U1 -16.8(7) . . . . ?
O1 U1 N2 C14 124.1(4) . . . . ?
O2 U1 N2 C14 -55.5(4) . . . . ?
O3 U1 N2 C14 -141.1(4) . . . . ?
O4 U1 N2 C14 36.3(4) . . . . ?
N1 U1 N2 C14 -145.9(4) . . . . ?
N3 U1 N2 C14 27.9(5) . . . . ?
O1 U1 N2 C13 -62.7(3) . . . . ?
O2 U1 N2 C13 117.7(3) . . . . ?
O3 U1 N2 C13 32.1(4) . . . . ?
O4 U1 N2 C13 -150.5(3) . . . . ?
N1 U1 N2 C13 27.3(3) . . . . ?
N3 U1 N2 C13 -158.9(3) . . . . ?
C6 C5 C4 C3 1.4(7) . . . . ?
C2 C3 C4 C5 0.1(7) . . . . ?
C10 C11 C12 C13 0.1(7) . . . . ?
U1 O4 C20 C19 -133.6(4) . . . . ?
U1 O4 C20 C15 48.7(6) . . . . ?
C18 C19 C20 O4 -175.6(5) . . . . ?
C18 C19 C20 C15 2.1(7) . . . . ?
C16 C15 C20 O4 174.7(4) . . . . ?
C14 C15 C20 O4 0.2(7) . . . . ?
C16 C15 C20 C19 -3.1(7) . . . . ?
C14 C15 C20 C19 -177.6(5) . . . . ?
C11 C12 C13 C8 0.7(7) . . . . ?
C11 C12 C13 N2 -175.5(4) . . . . ?
C9 C8 C13 C12 -1.2(7) . . . . ?
N1 C8 C13 C12 -179.0(4) . . . . ?
C9 C8 C13 N2 175.2(4) . . . . ?
N1 C8 C13 N2 -2.5(6) . . . . ?
C14 N2 C13 C12 -34.5(7) . . . . ?
U1 N2 C13 C12 151.8(4) . . . . ?
C14 N2 C13 C8 149.2(4) . . . . ?
U1 N2 C13 C8 -24.5(5) . . . . ?
C15 C16 C17 C18 0.1(8) . . . . ?
C19 C18 C17 C16 -1.2(8) . . . . ?
C25 N3 C21 C22 -1.9(8) . . . . ?
U1 N3 C21 C22 168.8(4) . . . . ?
C24 C23 C22 C21 3.1(8) . . . . ?
N3 C21 C22 C23 -0.3(8) . . . . ?
